data_7003725
loop_
_publ_author_name
'Yao, Wei'
'Mu, Ying'
'Gao, Aihong'
'Gao, Wei'
'Ye, Ling'

_publ_section_title
;
 Bimetallic anilido-aldimine Al or Zn complexes for efficient
 ring-opening polymerization of \e-caprolactone
;
_journal_issue 24
_journal_name_full 'Dalton Transactions'
_journal_page_first 3199
_journal_page_last 3206
_journal_paper_doi 10.1039/b719017d
_journal_year 2008
_chemical_formula_moiety 'C36 H44 Al2 N4'
_chemical_formula_sum 'C36 H44 Al2 N4'
_chemical_formula_weight 586.71
_chemical_melting_point ?
_chemical_name_systematic
;
?
;
_space_group_IT_number 2
_symmetry_cell_setting triclinic
_symmetry_space_group_name_Hall '-P 1'
_symmetry_space_group_name_H-M 'P -1'
_atom_sites_solution_hydrogens geom
_atom_sites_solution_primary direct
_atom_sites_solution_secondary difmap
_audit_creation_method SHELXL-97
_cell_angle_alpha 96.84(3)
_cell_angle_beta 92.58(3)
_cell_angle_gamma 103.15(3)
_cell_formula_units_Z 1
_cell_length_a 7.1734(14)
_cell_length_b 9.0776(18)
_cell_length_c 13.563(3)
_cell_measurement_reflns_used 3564
_cell_measurement_temperature 293(2)
_cell_measurement_theta_max 27.48
_cell_measurement_theta_min 1.52
_cell_volume 851.5(3)
_computing_cell_refinement 'Bruker SMART'
_computing_data_collection 'Bruker SMART'
_computing_data_reduction 'Bruker SMART'
_computing_molecular_graphics SHELXP-97
_computing_publication_material SHELXTL
_computing_structure_refinement 'SHELXL-97 (Sheldrick, 1997)'
_computing_structure_solution 'SHELXS-97 (Sheldrick, 1990)'
_diffrn_ambient_temperature 293(2)
_diffrn_detector_area_resol_mean 9.00cm
_diffrn_measured_fraction_theta_full 0.909
_diffrn_measured_fraction_theta_max 0.909
_diffrn_measurement_device_type 'CCD area detector'
_diffrn_measurement_method 'phi and omega scans'
_diffrn_radiation_monochromator graphite
_diffrn_radiation_source 'fine-focus sealed tube'
_diffrn_radiation_type MoK\a
_diffrn_radiation_wavelength 0.71073
_diffrn_reflns_av_R_equivalents 0.0872
_diffrn_reflns_av_sigmaI/netI 0.1782
_diffrn_reflns_limit_h_max 9
_diffrn_reflns_limit_h_min 0
_diffrn_reflns_limit_k_max 11
_diffrn_reflns_limit_k_min -11
_diffrn_reflns_limit_l_max 17
_diffrn_reflns_limit_l_min -17
_diffrn_reflns_number 6252
_diffrn_reflns_theta_full 27.48
_diffrn_reflns_theta_max 27.48
_diffrn_reflns_theta_min 1.52
_diffrn_standards_decay_% 0
_diffrn_standards_interval_count 0
_diffrn_standards_interval_time .
_diffrn_standards_number 0
_exptl_absorpt_coefficient_mu 0.115
_exptl_absorpt_correction_T_max 0.9879
_exptl_absorpt_correction_T_min 0.9663
_exptl_absorpt_correction_type empirical
_exptl_absorpt_process_details SADABS
_exptl_crystal_colour yellow
_exptl_crystal_density_diffrn 1.144
_exptl_crystal_density_meas ?
_exptl_crystal_density_method 'not measured'
_exptl_crystal_description pillar
_exptl_crystal_F_000 314
_exptl_crystal_size_max 0.30
_exptl_crystal_size_mid 0.13
_exptl_crystal_size_min 0.11
_refine_diff_density_max 0.408
_refine_diff_density_min -0.381
_refine_diff_density_rms 0.109
_refine_ls_extinction_coef 0.028(9)
_refine_ls_extinction_expression Fc^*^=kFc[1+0.001xFc^2^\l^3^/sin(2\q)]^-1/4^
_refine_ls_extinction_method SHELXL
_refine_ls_goodness_of_fit_ref 0.993
_refine_ls_hydrogen_treatment constr
_refine_ls_matrix_type full
_refine_ls_number_parameters 191
_refine_ls_number_reflns 3564
_refine_ls_number_restraints 0
_refine_ls_restrained_S_all 0.993
_refine_ls_R_factor_all 0.1971
_refine_ls_R_factor_gt 0.0837
_refine_ls_shift/su_max 0.000
_refine_ls_shift/su_mean 0.000
_refine_ls_structure_factor_coef Fsqd
_refine_ls_weighting_details 'calc w=1/[\s^2^(Fo^2^)+(0.1067P)^2^+0.0000P] where P=(Fo^2^+2Fc^2^)/3'
_refine_ls_weighting_scheme calc
_refine_ls_wR_factor_gt 0.2163
_refine_ls_wR_factor_ref 0.2658
_reflns_number_gt 1193
_reflns_number_total 3564
_reflns_threshold_expression >2sigma(I)
_cod_data_source_file b719017d.txt
_cod_data_source_block ll
_cod_depositor_comments
;
The following automatic conversions were performed:

'_chemical_melting_point' value 'not measured' was changed to '?' -
the value is undefined or not given.

Automatic conversion script
Id: cif_fix_values 1646 2011-03-28 12:23:43Z adriana 

The following automatic conversions were performed:

'_exptl_crystal_density_meas' value 'none' was changed to '?' - the
value is perceived as not measured.

Automatic conversion script
Id: cif_fix_values 3008 2015-01-20 13:52:24Z robertas 
;
_cod_original_sg_symbol_H-M p-1
_cod_database_code 7003725

loop_
_symmetry_equiv_pos_as_xyz
'x, y, z'
'-x, -y, -z'

loop_
_atom_site_label
_atom_site_type_symbol
_atom_site_fract_x
_atom_site_fract_y
_atom_site_fract_z
_atom_site_U_iso_or_equiv
_atom_site_adp_type
_atom_site_occupancy
_atom_site_symmetry_multiplicity
_atom_site_calc_flag
_atom_site_refinement_flags
_atom_site_disorder_assembly
_atom_site_disorder_group
Al Al 0.2060(3) 0.88826(17) 0.18771(12) 0.0582(6) Uani 1 1 d . . .
C1 C 0.1624(8) 0.7004(6) 0.3375(4) 0.0554(14) Uani 1 1 d . . .
C2 C 0.3189(9) 0.6376(6) 0.3503(4) 0.0688(17) Uani 1 1 d . . .
C3 C 0.3972(11) 0.6379(10) 0.4446(6) 0.106(3) Uani 1 1 d . . .
H3 H 0.5012 0.5945 0.4540 0.127 Uiso 1 1 calc R . .
C4 C 0.3199(14) 0.7031(10) 0.5252(7) 0.116(3) Uani 1 1 d . . .
H4 H 0.3776 0.7104 0.5890 0.140 Uiso 1 1 calc R . .
C5 C 0.1596(13) 0.7567(9) 0.5118(5) 0.101(2) Uani 1 1 d . . .
H5 H 0.1035 0.7930 0.5673 0.121 Uiso 1 1 calc R . .
C6 C 0.0777(9) 0.7588(6) 0.4178(4) 0.0688(16) Uani 1 1 d . . .
C7 C 0.3975(10) 0.5590(8) 0.2641(5) 0.099(2) Uani 1 1 d . . .
H7A H 0.4407 0.6300 0.2182 0.148 Uiso 1 1 calc R . .
H7B H 0.2990 0.4755 0.2311 0.148 Uiso 1 1 calc R . .
H7C H 0.5033 0.5209 0.2878 0.148 Uiso 1 1 calc R . .
C8 C -0.0978(10) 0.8151(8) 0.4057(5) 0.096(2) Uani 1 1 d . . .
H8A H -0.0671 0.9113 0.3802 0.144 Uiso 1 1 calc R . .
H8B H -0.1508 0.8280 0.4690 0.144 Uiso 1 1 calc R . .
H8C H -0.1898 0.7427 0.3599 0.144 Uiso 1 1 calc R . .
C9 C -0.0483(7) 0.5894(5) 0.1925(4) 0.0469(12) Uani 1 1 d . . .
C10 C -0.1141(8) 0.4566(5) 0.2390(4) 0.0565(14) Uani 1 1 d . . .
H10 H -0.0635 0.4521 0.3027 0.068 Uiso 1 1 calc R . .
C11 C -0.2494(8) 0.3367(6) 0.1919(5) 0.0659(16) Uani 1 1 d . . .
H11 H -0.2883 0.2513 0.2242 0.079 Uiso 1 1 calc R . .
C12 C -0.3323(9) 0.3363(6) 0.0973(4) 0.0664(15) Uani 1 1 d . . .
H12 H -0.4261 0.2532 0.0666 0.080 Uiso 1 1 calc R . .
C13 C -0.2714(8) 0.4614(6) 0.0515(4) 0.0613(15) Uani 1 1 d . . .
H13 H -0.3254 0.4634 -0.0118 0.074 Uiso 1 1 calc R . .
C14 C -0.1293(7) 0.5888(5) 0.0964(4) 0.0488(13) Uani 1 1 d . . .
C15 C -0.0778(8) 0.7122(6) 0.0395(4) 0.0544(14) Uani 1 1 d . . .
H15 H -0.1410 0.6996 -0.0234 0.065 Uiso 1 1 calc R . .
C16 C 0.0698(8) 0.9501(6) -0.0072(4) 0.0604(15) Uani 1 1 d . . .
H16A H 0.0487 0.8957 -0.0743 0.072 Uiso 1 1 calc R . .
H16B H 0.1998 1.0130 0.0009 0.072 Uiso 1 1 calc R . .
C33 C 0.1731(10) 1.0790(6) 0.2580(5) 0.090(2) Uani 1 1 d . . .
H33A H 0.0414 1.0681 0.2727 0.134 Uiso 1 1 calc R . .
H33B H 0.2079 1.1588 0.2170 0.134 Uiso 1 1 calc R . .
H33C H 0.2537 1.1044 0.3189 0.134 Uiso 1 1 calc R . .
C34 C 0.4720(8) 0.9009(6) 0.1570(5) 0.0813(19) Uani 1 1 d . . .
H34A H 0.5548 0.9360 0.2169 0.122 Uiso 1 1 calc R . .
H34B H 0.5061 0.9710 0.1095 0.122 Uiso 1 1 calc R . .
H34C H 0.4860 0.8018 0.1297 0.122 Uiso 1 1 calc R . .
N1 N 0.0875(6) 0.7103(4) 0.2383(3) 0.0468(10) Uani 1 1 d . . .
N2 N 0.0466(6) 0.8393(5) 0.0655(3) 0.0518(11) Uani 1 1 d . . .

loop_
_atom_site_aniso_label
_atom_site_aniso_U_11
_atom_site_aniso_U_22
_atom_site_aniso_U_33
_atom_site_aniso_U_23
_atom_site_aniso_U_13
_atom_site_aniso_U_12
Al 0.0738(12) 0.0390(9) 0.0613(11) 0.0145(7) 0.0080(9) 0.0076(8)
C1 0.064(4) 0.050(3) 0.056(3) 0.016(3) 0.011(3) 0.015(3)
C2 0.068(4) 0.067(4) 0.075(4) 0.033(3) -0.001(3) 0.012(3)
C3 0.110(6) 0.137(7) 0.089(5) 0.061(5) 0.009(5) 0.042(5)
C4 0.127(8) 0.136(7) 0.087(6) 0.049(6) -0.003(6) 0.019(6)
C5 0.131(7) 0.117(6) 0.054(4) 0.010(4) 0.016(5) 0.027(5)
C6 0.073(4) 0.067(4) 0.062(4) 0.007(3) 0.011(3) 0.006(3)
C7 0.116(6) 0.093(5) 0.116(6) 0.040(4) 0.041(5) 0.064(5)
C8 0.088(5) 0.105(5) 0.093(5) -0.005(4) 0.032(4) 0.025(4)
C9 0.055(3) 0.042(3) 0.049(3) 0.013(2) 0.013(3) 0.018(3)
C10 0.067(4) 0.039(3) 0.064(3) 0.014(3) 0.013(3) 0.008(3)
C11 0.073(4) 0.041(3) 0.084(4) 0.015(3) 0.017(4) 0.008(3)
C12 0.078(4) 0.048(3) 0.068(4) 0.003(3) 0.009(3) 0.006(3)
C13 0.067(4) 0.057(3) 0.060(3) 0.004(3) 0.007(3) 0.019(3)
C14 0.052(3) 0.040(3) 0.056(3) 0.014(2) 0.007(3) 0.011(2)
C15 0.069(4) 0.055(3) 0.045(3) 0.011(3) 0.007(3) 0.023(3)
C16 0.072(4) 0.055(3) 0.064(3) 0.027(3) 0.016(3) 0.023(3)
C33 0.128(6) 0.049(3) 0.087(5) 0.001(3) 0.007(4) 0.014(4)
C34 0.077(4) 0.062(4) 0.094(5) 0.021(3) 0.002(4) -0.010(3)
N1 0.053(3) 0.035(2) 0.048(2) 0.0014(18) -0.002(2) 0.005(2)
N2 0.066(3) 0.042(2) 0.055(3) 0.019(2) 0.013(2) 0.020(2)

loop_
_atom_type_symbol
_atom_type_description
_atom_type_scat_dispersion_real
_atom_type_scat_dispersion_imag
_atom_type_scat_source
C C 0.0033 0.0016 'International Tables Vol C Tables 4.2.6.8 and 6.1.1.4'
H H 0.0000 0.0000 'International Tables Vol C Tables 4.2.6.8 and 6.1.1.4'
N N 0.0061 0.0033 'International Tables Vol C Tables 4.2.6.8 and 6.1.1.4'
Al Al 0.0645 0.0514 'International Tables Vol C Tables 4.2.6.8 and 6.1.1.4'

loop_
_geom_angle_atom_site_label_1
_geom_angle_atom_site_label_2
_geom_angle_atom_site_label_3
_geom_angle
_geom_angle_site_symmetry_1
_geom_angle_site_symmetry_3
_geom_angle_publ_flag
N1 Al N2 94.25(19) . . ?
N1 Al C33 116.3(2) . . ?
N2 Al C33 109.3(2) . . ?
N1 Al C34 114.8(2) . . ?
N2 Al C34 108.7(2) . . ?
C33 Al C34 111.8(3) . . ?
C6 C1 C2 121.5(6) . . ?
C6 C1 N1 118.5(5) . . ?
C2 C1 N1 120.0(5) . . ?
C3 C2 C1 119.7(6) . . ?
C3 C2 C7 118.6(7) . . ?
C1 C2 C7 121.6(6) . . ?
C2 C3 C4 119.3(8) . . ?
C2 C3 H3 120.3 . . ?
C4 C3 H3 120.3 . . ?
C5 C4 C3 120.2(8) . . ?
C5 C4 H4 119.9 . . ?
C3 C4 H4 119.9 . . ?
C4 C5 C6 121.8(8) . . ?
C4 C5 H5 119.1 . . ?
C6 C5 H5 119.1 . . ?
C1 C6 C5 117.3(6) . . ?
C1 C6 C8 122.1(6) . . ?
C5 C6 C8 120.5(6) . . ?
C2 C7 H7A 109.5 . . ?
C2 C7 H7B 109.5 . . ?
H7A C7 H7B 109.5 . . ?
C2 C7 H7C 109.5 . . ?
H7A C7 H7C 109.5 . . ?
H7B C7 H7C 109.5 . . ?
C6 C8 H8A 109.5 . . ?
C6 C8 H8B 109.5 . . ?
H8A C8 H8B 109.5 . . ?
C6 C8 H8C 109.5 . . ?
H8A C8 H8C 109.5 . . ?
H8B C8 H8C 109.5 . . ?
N1 C9 C14 121.4(4) . . ?
N1 C9 C10 121.8(5) . . ?
C14 C9 C10 116.8(5) . . ?
C11 C10 C9 120.9(5) . . ?
C11 C10 H10 119.6 . . ?
C9 C10 H10 119.6 . . ?
C10 C11 C12 122.6(5) . . ?
C10 C11 H11 118.7 . . ?
C12 C11 H11 118.7 . . ?
C13 C12 C11 117.5(5) . . ?
C13 C12 H12 121.2 . . ?
C11 C12 H12 121.2 . . ?
C12 C13 C14 122.4(5) . . ?
C12 C13 H13 118.8 . . ?
C14 C13 H13 118.8 . . ?
C9 C14 C13 119.8(5) . . ?
C9 C14 C15 123.7(5) . . ?
C13 C14 C15 116.5(5) . . ?
N2 C15 C14 127.2(5) . . ?
N2 C15 H15 116.4 . . ?
C14 C15 H15 116.4 . . ?
N2 C16 C16 110.7(5) . 2_575 ?
N2 C16 H16A 109.5 . . ?
C16 C16 H16A 109.5 2_575 . ?
N2 C16 H16B 109.5 . . ?
C16 C16 H16B 109.5 2_575 . ?
H16A C16 H16B 108.1 . . ?
Al C33 H33A 109.5 . . ?
Al C33 H33B 109.5 . . ?
H33A C33 H33B 109.5 . . ?
Al C33 H33C 109.5 . . ?
H33A C33 H33C 109.5 . . ?
H33B C33 H33C 109.5 . . ?
Al C34 H34A 109.5 . . ?
Al C34 H34B 109.5 . . ?
H34A C34 H34B 109.5 . . ?
Al C34 H34C 109.5 . . ?
H34A C34 H34C 109.5 . . ?
H34B C34 H34C 109.5 . . ?
C9 N1 C1 117.4(4) . . ?
C9 N1 Al 128.6(3) . . ?
C1 N1 Al 113.9(3) . . ?
C15 N2 C16 116.3(4) . . ?
C15 N2 Al 124.4(3) . . ?
C16 N2 Al 119.2(4) . . ?

loop_
_geom_bond_atom_site_label_1
_geom_bond_atom_site_label_2
_geom_bond_distance
_geom_bond_site_symmetry_2
_geom_bond_publ_flag
Al N1 1.870(4) . ?
Al N2 1.917(5) . ?
Al C33 1.943(6) . ?
Al C34 1.953(6) . ?
C1 C6 1.380(7) . ?
C1 C2 1.383(7) . ?
C1 N1 1.446(6) . ?
C2 C3 1.374(9) . ?
C2 C7 1.495(8) . ?
C3 C4 1.380(10) . ?
C3 H3 0.9300 . ?
C4 C5 1.360(10) . ?
C4 H4 0.9300 . ?
C5 C6 1.383(9) . ?
C5 H5 0.9300 . ?
C6 C8 1.472(8) . ?
C7 H7A 0.9600 . ?
C7 H7B 0.9600 . ?
C7 H7C 0.9600 . ?
C8 H8A 0.9600 . ?
C8 H8B 0.9600 . ?
C8 H8C 0.9600 . ?
C9 N1 1.355(6) . ?
C9 C14 1.403(7) . ?
C9 C10 1.422(6) . ?
C10 C11 1.354(7) . ?
C10 H10 0.9300 . ?
C11 C12 1.389(7) . ?
C11 H11 0.9300 . ?
C12 C13 1.354(7) . ?
C12 H12 0.9300 . ?
C13 C14 1.410(7) . ?
C13 H13 0.9300 . ?
C14 C15 1.424(6) . ?
C15 N2 1.287(6) . ?
C15 H15 0.9300 . ?
C16 N2 1.479(5) . ?
C16 C16 1.499(9) 2_575 ?
C16 H16A 0.9700 . ?
C16 H16B 0.9700 . ?
C33 H33A 0.9600 . ?
C33 H33B 0.9600 . ?
C33 H33C 0.9600 . ?
C34 H34A 0.9600 . ?
C34 H34B 0.9600 . ?
C34 H34C 0.9600 . ?
